data_4082675
loop_
_publ_author_name
'Hirano, Masafumi'
'Yanagisawa, Yasuto'
'Mulyadi, Endin'
'Komine, Nobuyuki'
'Komiya, Sanshiro'

_publ_section_title
;
 Multiple C--H Bond Cleavage of the Alkyl Group in
 (2,6-Dialkylphenoxo)ruthenium(II) Complexes
;
_journal_issue 5
_journal_name_full Organometallics
_journal_page_first 1235
_journal_paper_doi 10.1021/om5000248
_journal_volume 33
_journal_year 2014
_chemical_formula_moiety 'C21 H46 O P4 Ru'
_chemical_formula_sum 'C21 H46 O P4 Ru'
_chemical_formula_weight 539.56
_space_group_IT_number 14
_symmetry_cell_setting monoclinic
_symmetry_Int_Tables_number 14
_symmetry_space_group_name_Hall '-P 2yn'
_symmetry_space_group_name_H-M 'P 1 21/n 1'
_atom_sites_solution_hydrogens geom
_atom_sites_solution_primary direct
_atom_sites_solution_secondary difmap
_cell_angle_alpha 90.0000
_cell_angle_beta 106.491(2)
_cell_angle_gamma 90.0000
_cell_formula_units_Z 4
_cell_length_a 10.4676(16)
_cell_length_b 15.184(2)
_cell_length_c 17.564(3)
_cell_measurement_reflns_used 8493
_cell_measurement_temperature 200
_cell_measurement_theta_max 27.48
_cell_measurement_theta_min 3.38
_cell_volume 2676.8(7)
_computing_cell_refinement CrystalClear
_computing_data_collection 'CrystalClear (Rigaku Inc., 2007)'
_computing_data_reduction CrystalClear
_computing_molecular_graphics 'CrystalStructure 4.0'
_computing_publication_material 'CrystalStructure 4.0 (Rigaku, 2010)'
_computing_structure_refinement 'SHELXL97 (Sheldrick, 2008)'
_computing_structure_solution 'SIR92 (Altomare, et al., 1994)'
_diffrn_ambient_temperature 200
_diffrn_detector_area_resol_mean 7.314
_diffrn_measured_fraction_theta_full 0.987
_diffrn_measured_fraction_theta_max 0.987
_diffrn_measurement_device_type 'Rigaku Mercury70'
_diffrn_radiation_type 'Mo K?'
_diffrn_radiation_wavelength 0.71075
_diffrn_reflns_av_R_equivalents 0.0181
_diffrn_reflns_limit_h_max 13
_diffrn_reflns_limit_h_min -13
_diffrn_reflns_limit_k_max 17
_diffrn_reflns_limit_k_min -19
_diffrn_reflns_limit_l_max 22
_diffrn_reflns_limit_l_min -21
_diffrn_reflns_number 19955
_diffrn_reflns_theta_full 27.50
_diffrn_reflns_theta_max 27.50
_diffrn_standards_number 0
_exptl_absorpt_coefficient_mu 0.834
_exptl_absorpt_correction_T_max 0.598
_exptl_absorpt_correction_T_min 0.489
_exptl_absorpt_correction_type numerical
_exptl_absorpt_process_details 'NUMABS (Rigaku, 1999)'
_exptl_crystal_colour paleYellow
_exptl_crystal_density_diffrn 1.339
_exptl_crystal_density_method 'not measured'
_exptl_crystal_description block
_exptl_crystal_F_000 1136.00
_exptl_crystal_size_max 0.759
_exptl_crystal_size_mid 0.627
_exptl_crystal_size_min 0.616
_refine_diff_density_max 0.680
_refine_diff_density_min -0.670
_refine_ls_extinction_method none
_refine_ls_goodness_of_fit_ref 0.612
_refine_ls_hydrogen_treatment constr
_refine_ls_number_parameters 244
_refine_ls_number_reflns 6067
_refine_ls_number_restraints 0
_refine_ls_R_factor_gt 0.0247
_refine_ls_shift/su_max 0.001
_refine_ls_structure_factor_coef Fsqd
_refine_ls_weighting_details 'w = 1/[?^2^(Fo^2^)+(0.0626P)^2^+6.3404P] where P=(Fo^2^+2Fc^2^)/3'
_refine_ls_weighting_scheme calc
_refine_ls_wR_factor_ref 0.0668
_reflns_number_gt 5731
_reflns_number_total 6067
_reflns_threshold_expression F^2^>2.0?(F^2^)
_cod_data_source_file om5000248_si_002.cif
_cod_data_source_block Compound_3
_cod_database_code 4082675

loop_
_symmetry_equiv_pos_site_id
_symmetry_equiv_pos_as_xyz
1 +X,+Y,+Z
2 1/2-X,1/2+Y,1/2-Z
3 -X,-Y,-Z
4 1/2+X,1/2-Y,1/2+Z

loop_
_atom_site_label
_atom_site_type_symbol
_atom_site_fract_x
_atom_site_fract_y
_atom_site_fract_z
_atom_site_U_iso_or_equiv
_atom_site_adp_type
_atom_site_occupancy
_atom_site_symmetry_multiplicity
_atom_site_calc_flag
_atom_site_refinement_flags
Ru1 Ru 0.446842(11) 0.116312(8) 0.737086(7) 0.01619(5) Uani 1.0 4 d .
P1 P 0.65689(4) 0.14209(3) 0.82655(3) 0.02450(9) Uani 1.0 4 d .
P2 P 0.50131(4) -0.03108(3) 0.71735(3) 0.02382(9) Uani 1.0 4 d .
P3 P 0.25111(5) 0.10872(3) 0.62853(3) 0.02836(10) Uani 1.0 4 d .
P4 P 0.34667(4) 0.10009(3) 0.83408(3) 0.02420(9) Uani 1.0 4 d .
O1 O 0.53691(12) 0.15320(7) 0.64685(7) 0.0225(3) Uani 1.0 4 d .
C1 C 0.52884(15) 0.23863(10) 0.63153(10) 0.0217(3) Uani 1.0 4 d .
C2 C 0.47279(16) 0.29648(11) 0.67619(10) 0.0246(4) Uani 1.0 4 d .
C3 C 0.47071(19) 0.38651(11) 0.66014(13) 0.0318(4) Uani 1.0 4 d .
C4 C 0.51745(19) 0.42010(12) 0.59976(13) 0.0360(5) Uani 1.0 4 d .
C5 C 0.56796(19) 0.36253(13) 0.55428(11) 0.0326(4) Uani 1.0 4 d .
C6 C 0.57523(17) 0.27254(12) 0.56857(10) 0.0259(4) Uani 1.0 4 d .
C7 C 0.41465(18) 0.25661(11) 0.73833(11) 0.0262(4) Uani 1.0 4 d .
C8 C 0.63046(19) 0.21075(14) 0.51895(11) 0.0325(4) Uani 1.0 4 d .
C9 C 0.7724(3) 0.18016(16) 0.55914(13) 0.0431(5) Uani 1.0 4 d .
C10 C 0.6999(3) 0.25429(15) 0.86284(15) 0.0481(6) Uani 1.0 4 d .
C11 C 0.7155(2) 0.08335(16) 0.92154(11) 0.0379(5) Uani 1.0 4 d .
C12 C 0.7952(2) 0.12241(18) 0.78460(14) 0.0468(6) Uani 1.0 4 d .
C13 C 0.3700(3) -0.11387(12) 0.68007(14) 0.0404(5) Uani 1.0 4 d .
C14 C 0.6091(3) -0.09975(14) 0.79585(14) 0.0426(5) Uani 1.0 4 d .
C15 C 0.5912(3) -0.04114(13) 0.64188(13) 0.0378(5) Uani 1.0 4 d .
C16 C 0.2847(3) 0.07862(17) 0.53505(11) 0.0435(5) Uani 1.0 4 d .
C17 C 0.1576(3) 0.21071(18) 0.59585(16) 0.0525(6) Uani 1.0 4 d .
C18 C 0.1085(3) 0.03558(19) 0.62473(14) 0.0510(6) Uani 1.0 4 d .
C19 C 0.3939(3) 0.17851(18) 0.91728(13) 0.0485(6) Uani 1.0 4 d .
C20 C 0.16655(19) 0.11905(14) 0.81046(13) 0.0353(5) Uani 1.0 4 d .
C21 C 0.3585(3) -0.00368(16) 0.88896(13) 0.0419(5) Uani 1.0 4 d .
H3 H 0.4363 0.4259 0.6915 0.0382 Uiso 1.0 4 calc R
H4 H 0.5149 0.4816 0.5897 0.0432 Uiso 1.0 4 calc R
H5 H 0.5984 0.3853 0.5122 0.0391 Uiso 1.0 4 calc R
H7A H 0.3182 0.2697 0.7255 0.0314 Uiso 1.0 4 calc R
H7B H 0.4595 0.2812 0.7914 0.0314 Uiso 1.0 4 calc R
H8A H 0.6287 0.2405 0.4685 0.0391 Uiso 1.0 4 calc R
H8B H 0.5718 0.1585 0.5058 0.0391 Uiso 1.0 4 calc R
H9A H 0.7727 0.1418 0.6041 0.0517 Uiso 1.0 4 calc R
H9B H 0.8292 0.2315 0.5783 0.0517 Uiso 1.0 4 calc R
H9C H 0.8065 0.1475 0.5209 0.0517 Uiso 1.0 4 calc R
H10A H 0.7006 0.2928 0.8182 0.0577 Uiso 1.0 4 calc R
H10B H 0.7883 0.2544 0.9015 0.0577 Uiso 1.0 4 calc R
H10C H 0.6338 0.2758 0.8883 0.0577 Uiso 1.0 4 calc R
H11A H 0.8084 0.0993 0.9475 0.0455 Uiso 1.0 4 calc R
H11B H 0.7091 0.0197 0.9119 0.0455 Uiso 1.0 4 calc R
H11C H 0.6602 0.0997 0.9559 0.0455 Uiso 1.0 4 calc R
H12A H 0.7796 0.1545 0.7344 0.0562 Uiso 1.0 4 calc R
H12B H 0.8018 0.0592 0.7750 0.0562 Uiso 1.0 4 calc R
H12C H 0.8783 0.1429 0.8219 0.0562 Uiso 1.0 4 calc R
H13A H 0.4109 -0.1717 0.6789 0.0485 Uiso 1.0 4 calc R
H13B H 0.3171 -0.0978 0.6263 0.0485 Uiso 1.0 4 calc R
H13C H 0.3121 -0.1162 0.7152 0.0485 Uiso 1.0 4 calc R
H14A H 0.5727 -0.1019 0.8414 0.0512 Uiso 1.0 4 calc R
H14B H 0.6989 -0.0745 0.8124 0.0512 Uiso 1.0 4 calc R
H14C H 0.6133 -0.1595 0.7756 0.0512 Uiso 1.0 4 calc R
H15A H 0.5950 -0.1032 0.6274 0.0454 Uiso 1.0 4 calc R
H15B H 0.6820 -0.0184 0.6633 0.0454 Uiso 1.0 4 calc R
H15C H 0.5447 -0.0072 0.5947 0.0454 Uiso 1.0 4 calc R
H16A H 0.3593 0.1138 0.5284 0.0522 Uiso 1.0 4 calc R
H16B H 0.2053 0.0901 0.4907 0.0522 Uiso 1.0 4 calc R
H16C H 0.3074 0.0159 0.5361 0.0522 Uiso 1.0 4 calc R
H17A H 0.0902 0.2005 0.5451 0.0630 Uiso 1.0 4 calc R
H17B H 0.2189 0.2570 0.5893 0.0630 Uiso 1.0 4 calc R
H17C H 0.1139 0.2291 0.6357 0.0630 Uiso 1.0 4 calc R
H18A H 0.0490 0.0340 0.5704 0.0612 Uiso 1.0 4 calc R
H18B H 0.0597 0.0579 0.6608 0.0612 Uiso 1.0 4 calc R
H18C H 0.1411 -0.0240 0.6410 0.0612 Uiso 1.0 4 calc R
H19A H 0.4840 0.1649 0.9506 0.0582 Uiso 1.0 4 calc R
H19B H 0.3310 0.1738 0.9491 0.0582 Uiso 1.0 4 calc R
H19C H 0.3919 0.2385 0.8965 0.0582 Uiso 1.0 4 calc R
H20A H 0.1191 0.0729 0.7744 0.0424 Uiso 1.0 4 calc R
H20B H 0.1449 0.1767 0.7849 0.0424 Uiso 1.0 4 calc R
H20C H 0.1394 0.1177 0.8595 0.0424 Uiso 1.0 4 calc R
H21A H 0.4525 -0.0190 0.9122 0.0503 Uiso 1.0 4 calc R
H21B H 0.3141 -0.0505 0.8527 0.0503 Uiso 1.0 4 calc R
H21C H 0.3153 0.0030 0.9314 0.0503 Uiso 1.0 4 calc R

loop_
_atom_site_aniso_label
_atom_site_aniso_U_11
_atom_site_aniso_U_22
_atom_site_aniso_U_33
_atom_site_aniso_U_12
_atom_site_aniso_U_13
_atom_site_aniso_U_23
Ru1 0.01625(7) 0.01615(8) 0.01692(7) -0.00039(4) 0.00593(5) 0.00016(4)
P1 0.0199(2) 0.0305(3) 0.0220(2) -0.00641(16) 0.00421(15) -0.00104(17)
P2 0.0303(2) 0.01627(18) 0.0251(2) 0.00005(15) 0.00815(17) 0.00050(15)
P3 0.0207(2) 0.0382(3) 0.0231(3) -0.00122(17) 0.00123(17) 0.00505(17)
P4 0.0220(2) 0.0316(3) 0.0218(2) -0.00286(16) 0.01062(16) -0.00073(16)
O1 0.0293(6) 0.0169(6) 0.0251(6) 0.0003(5) 0.0139(5) 0.0018(5)
C1 0.0202(7) 0.0190(7) 0.0245(8) -0.0018(6) 0.0042(6) 0.0035(6)
C2 0.0216(8) 0.0196(8) 0.0313(9) 0.0008(6) 0.0056(7) 0.0019(7)
C3 0.0286(9) 0.0195(8) 0.0445(11) 0.0038(7) 0.0056(8) 0.0027(7)
C4 0.0336(10) 0.0209(9) 0.0473(11) -0.0008(7) 0.0016(9) 0.0126(8)
C5 0.0293(9) 0.0330(10) 0.0311(9) -0.0076(8) 0.0016(7) 0.0144(8)
C6 0.0226(8) 0.0293(9) 0.0235(8) -0.0053(7) 0.0031(6) 0.0055(7)
C7 0.0295(8) 0.0196(8) 0.0328(9) 0.0045(7) 0.0143(7) -0.0026(7)
C8 0.0370(10) 0.0400(10) 0.0236(8) -0.0096(8) 0.0135(8) -0.0008(8)
C9 0.0423(12) 0.0513(13) 0.0413(12) 0.0042(10) 0.0208(10) -0.0010(10)
C10 0.0463(13) 0.0400(12) 0.0499(13) -0.0186(10) 0.0006(10) -0.0094(10)
C11 0.0297(10) 0.0523(13) 0.0265(9) -0.0024(9) -0.0006(8) 0.0042(9)
C12 0.0217(9) 0.0813(18) 0.0386(12) -0.0040(10) 0.0105(9) 0.0019(11)
C13 0.0546(13) 0.0245(10) 0.0410(12) -0.0137(9) 0.0119(10) -0.0049(8)
C14 0.0517(13) 0.0276(10) 0.0435(12) 0.0115(9) 0.0052(10) 0.0098(9)
C15 0.0500(12) 0.0282(9) 0.0419(11) 0.0082(9) 0.0240(10) -0.0035(8)
C16 0.0422(12) 0.0624(15) 0.0219(9) -0.0057(11) 0.0027(8) 0.0018(9)
C17 0.0330(11) 0.0608(15) 0.0545(14) 0.0134(11) -0.0025(10) 0.0163(12)
C18 0.0326(11) 0.0756(18) 0.0391(12) -0.0205(11) 0.0008(9) -0.0003(11)
C19 0.0451(12) 0.0702(16) 0.0378(11) -0.0154(12) 0.0243(10) -0.0233(11)
C20 0.0261(9) 0.0415(11) 0.0425(11) 0.0005(8) 0.0166(9) -0.0004(8)
C21 0.0396(11) 0.0533(13) 0.0374(11) 0.0040(10) 0.0183(9) 0.0197(10)

loop_
_atom_type_symbol
_atom_type_description
_atom_type_scat_dispersion_real
_atom_type_scat_dispersion_imag
_atom_type_scat_source
C C 0.0033 0.0016
;
International Tables for Crystallography
(1992, Vol. C, Tables 4.2.6.8 and 6.1.1.4)
;
H H 0.0000 0.0000
;
International Tables for Crystallography
(1992, Vol. C, Table 6.1.1.4)
;
O O 0.0106 0.0060
;
International Tables for Crystallography
(1992, Vol. C, Tables 4.2.6.8 and 6.1.1.4)
;
P P 0.1023 0.0942
;
International Tables for Crystallography
(1992, Vol. C, Tables 4.2.6.8 and 6.1.1.4)
;
Ru Ru -1.2594 0.8363
;
International Tables for Crystallography
(1992, Vol. C, Tables 4.2.6.8 and 6.1.1.4)
;

loop_
_geom_angle_atom_site_label_1
_geom_angle_atom_site_label_2
_geom_angle_atom_site_label_3
_geom_angle
_geom_angle_publ_flag
P1 Ru1 P2 92.125(16) yes
P1 Ru1 P3 168.10(2) yes
P1 Ru1 P4 93.48(2) yes
P1 Ru1 O1 85.76(4) yes
P1 Ru1 C7 87.01(5) yes
P2 Ru1 P3 91.456(16) yes
P2 Ru1 P4 101.019(19) yes
P2 Ru1 O1 87.92(4) yes
P2 Ru1 C7 169.40(6) yes
P3 Ru1 P4 96.96(3) yes
P3 Ru1 O1 83.04(4) yes
P3 Ru1 C7 87.39(5) yes
P4 Ru1 O1 171.05(4) yes
P4 Ru1 C7 89.58(6) yes
O1 Ru1 C7 81.47(7) yes
Ru1 P1 C10 118.69(8) yes
Ru1 P1 C11 122.38(7) yes
Ru1 P1 C12 113.73(7) yes
C10 P1 C11 98.63(11) yes
C10 P1 C12 98.53(13) yes
C11 P1 C12 100.87(11) yes
Ru1 P2 C13 120.87(8) yes
Ru1 P2 C14 123.40(8) yes
Ru1 P2 C15 112.31(7) yes
C13 P2 C14 96.72(10) yes
C13 P2 C15 99.81(11) yes
C14 P2 C15 99.37(11) yes
Ru1 P3 C16 113.01(8) yes
Ru1 P3 C17 118.20(8) yes
Ru1 P3 C18 124.27(8) yes
C16 P3 C17 98.69(12) yes
C16 P3 C18 100.16(12) yes
C17 P3 C18 98.19(12) yes
Ru1 P4 C19 116.86(9) yes
Ru1 P4 C20 118.74(8) yes
Ru1 P4 C21 121.01(9) yes
C19 P4 C20 96.04(11) yes
C19 P4 C21 100.13(11) yes
C20 P4 C21 99.53(11) yes
Ru1 O1 C1 113.08(12) yes
O1 C1 C2 120.66(17) yes
O1 C1 C6 119.76(16) yes
C2 C1 C6 119.58(15) yes
C1 C2 C3 118.86(18) yes
C1 C2 C7 117.77(15) yes
C3 C2 C7 123.34(18) yes
C2 C3 C4 121.8(2) yes
C3 C4 C5 118.97(18) yes
C4 C5 C6 121.8(2) yes
C1 C6 C5 118.89(18) yes
C1 C6 C8 119.76(16) yes
C5 C6 C8 121.34(19) yes
Ru1 C7 C2 106.90(13) yes
C6 C8 C9 113.96(16) yes
C2 C3 H3 119.094 no
C4 C3 H3 119.103 no
C3 C4 H4 120.505 no
C5 C4 H4 120.523 no
C4 C5 H5 119.102 no
C6 C5 H5 119.087 no
Ru1 C7 H7A 110.337 no
Ru1 C7 H7B 110.336 no
C2 C7 H7A 110.347 no
C2 C7 H7B 110.340 no
H7A C7 H7B 108.579 no
C6 C8 H8A 108.756 no
C6 C8 H8B 108.759 no
C9 C8 H8A 108.767 no
C9 C8 H8B 108.766 no
H8A C8 H8B 107.649 no
C8 C9 H9A 109.473 no
C8 C9 H9B 109.469 no
C8 C9 H9C 109.469 no
H9A C9 H9B 109.474 no
H9A C9 H9C 109.472 no
H9B C9 H9C 109.470 no
P1 C10 H10A 109.466 no
P1 C10 H10B 109.472 no
P1 C10 H10C 109.475 no
H10A C10 H10B 109.469 no
H10A C10 H10C 109.473 no
H10B C10 H10C 109.472 no
P1 C11 H11A 109.476 no
P1 C11 H11B 109.463 no
P1 C11 H11C 109.470 no
H11A C11 H11B 109.473 no
H11A C11 H11C 109.470 no
H11B C11 H11C 109.475 no
P1 C12 H12A 109.464 no
P1 C12 H12B 109.467 no
P1 C12 H12C 109.471 no
H12A C12 H12B 109.476 no
H12A C12 H12C 109.477 no
H12B C12 H12C 109.472 no
P2 C13 H13A 109.472 no
P2 C13 H13B 109.469 no
P2 C13 H13C 109.463 no
H13A C13 H13B 109.474 no
H13A C13 H13C 109.473 no
H13B C13 H13C 109.476 no
P2 C14 H14A 109.472 no
P2 C14 H14B 109.473 no
P2 C14 H14C 109.479 no
H14A C14 H14B 109.468 no
H14A C14 H14C 109.465 no
H14B C14 H14C 109.470 no
P2 C15 H15A 109.474 no
P2 C15 H15B 109.477 no
P2 C15 H15C 109.469 no
H15A C15 H15B 109.470 no
H15A C15 H15C 109.470 no
H15B C15 H15C 109.467 no
P3 C16 H16A 109.476 no
P3 C16 H16B 109.473 no
P3 C16 H16C 109.476 no
H16A C16 H16B 109.467 no
H16A C16 H16C 109.465 no
H16B C16 H16C 109.472 no
P3 C17 H17A 109.477 no
P3 C17 H17B 109.475 no
P3 C17 H17C 109.468 no
H17A C17 H17B 109.480 no
H17A C17 H17C 109.465 no
H17B C17 H17C 109.462 no
P3 C18 H18A 109.468 no
P3 C18 H18B 109.473 no
P3 C18 H18C 109.468 no
H18A C18 H18B 109.472 no
H18A C18 H18C 109.477 no
H18B C18 H18C 109.469 no
P4 C19 H19A 109.472 no
P4 C19 H19B 109.470 no
P4 C19 H19C 109.476 no
H19A C19 H19B 109.470 no
H19A C19 H19C 109.470 no
H19B C19 H19C 109.470 no
P4 C20 H20A 109.474 no
P4 C20 H20B 109.478 no
P4 C20 H20C 109.466 no
H20A C20 H20B 109.470 no
H20A C20 H20C 109.468 no
H20B C20 H20C 109.472 no
P4 C21 H21A 109.463 no
P4 C21 H21B 109.465 no
P4 C21 H21C 109.469 no
H21A C21 H21B 109.476 no
H21A C21 H21C 109.476 no
H21B C21 H21C 109.479 no

loop_
_geom_bond_atom_site_label_1
_geom_bond_atom_site_label_2
_geom_bond_distance
_geom_bond_publ_flag
Ru1 P1 2.3442(5) yes
Ru1 P2 2.3593(6) yes
Ru1 P3 2.3725(6) yes
Ru1 P4 2.2531(7) yes
Ru1 O1 2.1361(14) yes
Ru1 C7 2.1579(17) yes
P1 C10 1.830(3) yes
P1 C11 1.837(2) yes
P1 C12 1.826(3) yes
P2 C13 1.840(3) yes
P2 C14 1.838(3) yes
P2 C15 1.837(3) yes
P3 C16 1.832(3) yes
P3 C17 1.835(3) yes
P3 C18 1.847(3) yes
P4 C19 1.841(3) yes
P4 C20 1.835(2) yes
P4 C21 1.833(3) yes
O1 C1 1.3226(19) yes
C1 C2 1.412(3) yes
C1 C6 1.424(3) yes
C2 C3 1.395(3) yes
C2 C7 1.518(3) yes
C3 C4 1.385(4) yes
C4 C5 1.386(3) yes
C5 C6 1.387(3) yes
C6 C8 1.503(3) yes
C8 C9 1.525(3) yes
C3 H3 0.950 no
C4 H4 0.950 no
C5 H5 0.950 no
C7 H7A 0.990 no
C7 H7B 0.990 no
C8 H8A 0.990 no
C8 H8B 0.990 no
C9 H9A 0.980 no
C9 H9B 0.980 no
C9 H9C 0.980 no
C10 H10A 0.980 no
C10 H10B 0.980 no
C10 H10C 0.980 no
C11 H11A 0.980 no
C11 H11B 0.980 no
C11 H11C 0.980 no
C12 H12A 0.980 no
C12 H12B 0.980 no
C12 H12C 0.980 no
C13 H13A 0.980 no
C13 H13B 0.980 no
C13 H13C 0.980 no
C14 H14A 0.980 no
C14 H14B 0.980 no
C14 H14C 0.980 no
C15 H15A 0.980 no
C15 H15B 0.980 no
C15 H15C 0.980 no
C16 H16A 0.980 no
C16 H16B 0.980 no
C16 H16C 0.980 no
C17 H17A 0.980 no
C17 H17B 0.980 no
C17 H17C 0.980 no
C18 H18A 0.980 no
C18 H18B 0.980 no
C18 H18C 0.980 no
C19 H19A 0.980 no
C19 H19B 0.980 no
C19 H19C 0.980 no
C20 H20A 0.980 no
C20 H20B 0.980 no
C20 H20C 0.980 no
C21 H21A 0.980 no
C21 H21B 0.980 no
C21 H21C 0.980 no

loop_
_geom_contact_atom_site_label_1
_geom_contact_atom_site_label_2
_geom_contact_distance
_geom_contact_publ_flag
_geom_contact_site_symmetry_2
P1 C19 3.594(3) no .
P3 C1 3.5012(18) no .
P3 C20 3.553(3) no .
O1 C8 2.832(3) no .
O1 C9 3.282(3) no .
O1 C12 3.109(3) no .
O1 C15 3.011(3) no .
O1 C16 3.028(3) no .
C1 C4 2.807(3) no .
C1 C9 3.278(4) no .
C1 C16 3.584(3) no .
C2 C5 2.792(3) no .
C2 C10 3.519(3) no .
C2 C17 3.454(3) no .
C3 C6 2.789(3) no .
C5 C9 3.486(4) no .
C7 C10 3.161(3) no .
C7 C17 3.188(3) no .
C7 C19 3.423(4) no .
C11 C14 3.528(3) no .
C13 C18 3.475(4) no .
C18 C20 3.390(4) no .
Ru1 H12A 3.5446 no .
Ru1 H15C 3.5039 no .
Ru1 H16A 3.5172 no .
Ru1 H19C 3.5395 no .
P1 H7B 2.8959 no .
P1 H14B 3.3359 no .
P1 H19A 3.2215 no .
P2 H11B 3.5755 no .
P2 H12B 3.3156 no .
P2 H16C 3.3316 no .
P2 H21B 3.4960 no .
P3 H7A 2.9477 no .
P3 H13B 3.2135 no .
P3 H20A 3.2823 no .
P3 H20B 3.4035 no .
P4 H7A 3.1674 no .
P4 H7B 3.1648 no .
P4 H11C 3.3708 no .
O1 H7A 3.4747 no .
O1 H7B 3.4710 no .
O1 H8B 2.6070 no .
O1 H9A 2.7816 no .
O1 H12A 2.5691 no .
O1 H12B 3.3537 no .
O1 H15B 2.9877 no .
O1 H15C 2.6116 no .
O1 H16A 2.4388 no .
O1 H16C 3.3538 no .
O1 H17B 3.5604 no .
C1 H3 3.2725 no .
C1 H5 3.2792 no .
C1 H7A 3.1424 no .
C1 H7B 3.1605 no .
C1 H8A 3.3153 no .
C1 H8B 2.6702 no .
C1 H9A 3.0995 no .
C1 H9B 3.5275 no .
C1 H10A 3.3628 no .
C1 H12A 3.0154 no .
C1 H16A 2.8638 no .
C1 H17B 3.1285 no .
C2 H4 3.2845 no .
C2 H10A 2.9210 no .
C2 H17B 2.7293 no .
C3 H5 3.2427 no .
C3 H7A 2.8381 no .
C3 H7B 2.8362 no .
C3 H10A 3.4247 no .
C3 H17B 3.2405 no .
C5 H3 3.2429 no .
C5 H8A 2.5791 no .
C5 H8B 3.2172 no .
C5 H9B 3.3109 no .
C6 H4 3.2787 no .
C6 H9A 2.8050 no .
C6 H9B 2.6888 no .
C6 H9C 3.3640 no .
C6 H12A 3.5684 no .
C6 H16A 3.2426 no .
C7 H3 2.7276 no .
C7 H10A 2.9739 no .
C7 H10C 2.9754 no .
C7 H17B 2.8294 no .
C7 H17C 3.1800 no .
C7 H19C 2.8678 no .
C7 H20B 3.3811 no .
C8 H5 2.6701 no .
C8 H16A 3.2434 no .
C9 H5 3.5843 no .
C9 H12A 3.0823 no .
C10 H7B 2.5061 no .
C10 H11A 2.8426 no .
C10 H11C 2.9564 no .
C10 H12A 3.0250 no .
C10 H12C 2.7618 no .
C10 H19A 3.3614 no .
C10 H19C 3.4467 no .
C11 H10B 2.7572 no .
C11 H10C 3.0541 no .
C11 H12B 2.9832 no .
C11 H12C 2.9117 no .
C11 H14A 3.3065 no .
C11 H14B 3.0424 no .
C11 H19A 2.8925 no .
C11 H21A 3.1249 no .
C12 H9A 3.1261 no .
C12 H10A 2.8897 no .
C12 H10B 2.8848 no .
C12 H11A 2.8459 no .
C12 H11B 3.0638 no .
C12 H14B 3.2355 no .
C12 H15B 3.0134 no .
C13 H14A 3.0254 no .
C13 H14C 2.7114 no .
C13 H15A 2.7681 no .
C13 H15C 3.1264 no .
C13 H16C 3.1259 no .
C13 H18C 2.6727 no .
C13 H21B 3.3862 no .
C14 H11B 2.7073 no .
C14 H12B 3.2327 no .
C14 H13A 2.7021 no .
C14 H13C 3.0388 no .
C14 H15A 2.9203 no .
C14 H15B 2.9222 no .
C14 H21A 3.2047 no .
C14 H21B 3.5839 no .
C15 H9A 3.5329 no .
C15 H12B 3.1179 no .
C15 H13A 2.9347 no .
C15 H13B 2.9332 no .
C15 H14B 2.9295 no .
C15 H14C 2.9136 no .
C15 H16A 3.5569 no .
C15 H16C 3.1461 no .
C16 H8B 3.4129 no .
C16 H13B 3.0907 no .
C16 H15C 2.9303 no .
C16 H17A 2.7936 no .
C16 H17B 3.0151 no .
C16 H18A 2.7929 no .
C16 H18C 3.1200 no .
C17 H7A 2.5769 no .
C17 H16A 3.0738 no .
C17 H16B 2.7459 no .
C17 H18A 2.8984 no .
C17 H18B 2.8985 no .
C17 H20B 3.4011 no .
C18 H13B 2.9726 no .
C18 H13C 3.2335 no .
C18 H16B 2.9342 no .
C18 H16C 2.9481 no .
C18 H17A 2.8479 no .
C18 H17C 2.9449 no .
C18 H20A 2.6597 no .
C18 H20B 3.4706 no .
C19 H7A 3.5175 no .
C19 H7B 2.9407 no .
C19 H10C 3.0777 no .
C19 H11C 2.9303 no .
C19 H20B 2.9597 no .
C19 H20C 2.7283 no .
C19 H21A 3.0676 no .
C19 H21C 2.8201 no .
C20 H7A 3.3647 no .
C20 H17C 3.3994 no .
C20 H18B 2.7122 no .
C20 H19A 3.5970 no .
C20 H19B 2.6840 no .
C20 H19C 3.0193 no .
C20 H21B 2.9857 no .
C20 H21C 2.8565 no .
C21 H11B 3.5942 no .
C21 H11C 3.4221 no .
C21 H13C 3.4103 no .
C21 H14A 3.0021 no .
C21 H19A 2.9397 no .
C21 H19B 2.9388 no .
C21 H20A 2.9697 no .
C21 H20C 2.8720 no .
H3 H4 2.3295 no .
H3 H7A 2.8161 no .
H3 H7B 2.7798 no .
H3 H17B 3.5575 no .
H4 H5 2.3308 no .
H5 H8A 2.3795 no .
H5 H8B 3.4552 no .
H5 H9B 3.3238 no .
H7A H17A 3.5426 no .
H7A H17B 2.3302 no .
H7A H17C 2.3507 no .
H7A H19C 2.9190 no .
H7A H20B 2.7297 no .
H7B H10A 2.4393 no .
H7B H10B 3.4599 no .
H7B H10C 2.1138 no .
H7B H19A 3.2537 no .
H7B H19C 2.2506 no .
H8A H9A 2.8548 no .
H8A H9B 2.4180 no .
H8A H9C 2.3092 no .
H8B H9A 2.3247 no .
H8B H9B 2.8571 no .
H8B H9C 2.4003 no .
H8B H15C 3.0164 no .
H8B H16A 2.4638 no .
H9A H12A 2.2776 no .
H9A H12B 3.1868 no .
H9A H15B 2.9083 no .
H9A H15C 3.2583 no .
H9B H12A 3.1564 no .
H10A H12A 2.8191 no .
H10A H12C 2.9280 no .
H10B H11A 2.4793 no .
H10B H11C 2.9926 no .
H10B H12A 3.2821 no .
H10B H12C 2.5408 no .
H10C H11A 3.2444 no .
H10C H11C 2.9068 no .
H10C H19A 2.7320 no .
H10C H19C 2.6378 no .
H11A H12B 3.0715 no .
H11A H12C 2.5984 no .
H11A H14B 3.5148 no .
H11A H19A 3.5544 no .
H11B H12B 2.9004 no .
H11B H12C 3.2748 no .
H11B H14A 2.4451 no .
H11B H14B 2.2368 no .
H11B H14C 3.5751 no .
H11B H19A 3.4328 no .
H11B H21A 2.7514 no .
H11C H19A 2.0716 no .
H11C H19B 3.5946 no .
H11C H19C 3.4284 no .
H11C H21A 2.7602 no .
H12A H15B 2.9614 no .
H12B H14B 2.4729 no .
H12B H15B 2.3267 no .
H13A H14A 3.0659 no .
H13A H14B 3.5720 no .
H13A H14C 2.3160 no .
H13A H15A 2.5688 no .
H13A H15C 3.4006 no .
H13A H18C 3.5194 no .
H13B H14C 3.5700 no .
H13B H15A 2.9044 no .
H13B H15C 2.9378 no .
H13B H16C 2.3271 no .
H13B H18A 3.3588 no .
H13B H18C 2.2329 no .
H13C H14A 2.9951 no .
H13C H14C 3.0975 no .
H13C H18C 2.3537 no .
H13C H21B 2.6075 no .
H14A H21A 2.3668 no .
H14A H21B 2.8778 no .
H14B H15A 3.1507 no .
H14B H15B 2.7121 no .
H14C H15A 2.6936 no .
H14C H15B 3.1314 no .
H15A H16C 3.4882 no .
H15C H16A 2.6857 no .
H15C H16C 2.4297 no .
H16A H17A 3.1979 no .
H16A H17B 2.9881 no .
H16B H17A 2.4145 no .
H16B H17B 3.0505 no .
H16B H18A 2.5813 no .
H16B H18C 3.3801 no .
H16C H18A 2.9466 no .
H16C H18C 2.9350 no .
H17A H18A 2.6231 no .
H17A H18B 3.0476 no .
H17C H18A 3.1798 no .
H17C H18B 2.7239 no .
H17C H20A 3.3887 no .
H17C H20B 2.6693 no .
H18A H20A 3.4961 no .
H18B H20A 1.9272 no .
H18B H20B 2.7750 no .
H18B H20C 3.4707 no .
H18C H20A 2.8307 no .
H19A H20C 3.5784 no .
H19A H21A 2.8698 no .
H19A H21C 2.9890 no .
H19B H20A 3.5806 no .
H19B H20B 2.9869 no .
H19B H20C 2.3308 no .
H19B H21A 3.3287 no .
H19B H21C 2.6117 no .
H19C H20B 2.9210 no .
H19C H20C 3.1304 no .
H20A H21B 2.8241 no .
H20A H21C 3.1195 no .
H20C H21B 3.1628 no .
H20C H21C 2.5874 no .
C3 H12B 3.5079 no 2_656
C3 H14B 3.4052 no 2_656
C3 H20A 3.2913 no 2_556
C3 H21B 3.0773 no 2_556
C3 H21C 3.4562 no 2_556
C4 H4 3.5738 no 3_666
C4 H5 3.5655 no 3_666
C4 H11A 3.5030 no 2_656
C4 H11A 2.9510 no 4_454
C4 H11B 3.2946 no 2_656
C4 H12B 3.2434 no 2_656
C4 H14B 2.9325 no 2_656
C4 H20C 3.5886 no 2_556
C4 H21C 3.5968 no 2_556
C5 H4 3.3911 no 3_666
C5 H11A 2.8887 no 4_454
C5 H11B 3.2722 no 2_656
C5 H14B 3.0179 no 2_656
C6 H10B 3.5773 no 4_454
C6 H11A 3.5696 no 4_454
C6 H14B 3.5426 no 2_656
C7 H13C 3.3368 no 2_556
C8 H13A 3.4286 no 3_656
C8 H13B 3.2481 no 3_656
C8 H15A 3.3761 no 3_656
C8 H19B 3.2316 no 4_554
C9 H13B 3.3649 no 3_656
C9 H16C 3.4010 no 3_656
C9 H17A 3.4185 no 1_655
C9 H17C 3.5228 no 1_655
C9 H18B 3.5537 no 1_655
C9 H19B 3.1143 no 4_554
C10 H15A 3.0188 no 2_656
C10 H16A 3.5355 no 4_555
C10 H16B 3.2492 no 4_555
C11 H4 3.2717 no 2_646
C11 H5 3.5923 no 2_646
C11 H21C 2.9956 no 3_657
C12 H4 3.3021 no 2_646
C12 H20A 3.5274 no 1_655
C12 H20C 3.4684 no 1_655
C13 H7A 3.4079 no 2_546
C13 H8A 3.2443 no 3_656
C13 H8B 3.5508 no 3_656
C13 H9C 3.5258 no 3_656
C13 H19C 3.5007 no 2_546
C13 H20B 3.2513 no 2_546
C14 H9B 3.3258 no 2_646
C14 H10A 3.5923 no 2_646
C15 H8B 3.2090 no 3_656
C15 H10A 3.2760 no 2_646
C15 H10B 3.5150 no 2_646
C15 H16A 3.3624 no 3_656
C15 H16C 3.5948 no 3_656
C16 H10B 3.4615 no 4_454
C16 H10C 3.4228 no 4_454
C16 H15A 3.4510 no 3_656
C16 H15C 3.4448 no 3_656
C17 H9B 3.3778 no 1_455
C17 H10C 3.5887 no 4_454
C17 H19A 3.2786 no 4_454
C18 H9C 3.5964 no 1_455
C18 H18A 3.5182 no 3_556
C19 H8A 3.3835 no 4_455
C19 H9B 3.3778 no 4_455
C19 H9C 3.4743 no 4_455
C19 H17A 3.1651 no 4_555
C20 H3 3.1215 no 2_546
C20 H4 3.5957 no 2_546
C20 H12C 3.1015 no 1_455
C20 H13A 3.2973 no 2_556
C21 H3 3.1919 no 2_546
C21 H11C 3.1447 no 3_657
C21 H21A 3.5083 no 3_657
H3 C20 3.1215 no 2_556
H3 C21 3.1919 no 2_556
H3 H12B 3.3233 no 2_656
H3 H13C 3.5042 no 2_556
H3 H18B 3.2697 no 2_556
H3 H18C 3.3542 no 2_556
H3 H20A 2.4247 no 2_556
H3 H20C 3.0837 no 2_556
H3 H21B 2.5386 no 2_556
H3 H21C 3.1206 no 2_556
H4 C4 3.5738 no 3_666
H4 C5 3.3911 no 3_666
H4 C11 3.2717 no 2_656
H4 C12 3.3021 no 2_656
H4 C20 3.5957 no 2_556
H4 H4 3.1263 no 3_666
H4 H5 2.7358 no 3_666
H4 H11A 2.7787 no 2_656
H4 H11A 3.0590 no 4_454
H4 H11B 2.9538 no 2_656
H4 H12B 2.8513 no 2_656
H4 H12C 2.9447 no 2_656
H4 H14B 3.1192 no 2_656
H4 H20A 3.3903 no 2_556
H4 H20C 2.9146 no 2_556
H4 H21C 3.3862 no 2_556
H5 C4 3.5655 no 3_666
H5 C11 3.5923 no 2_656
H5 H4 2.7358 no 3_666
H5 H11A 3.4084 no 2_656
H5 H11A 2.9334 no 4_454
H5 H11B 2.9113 no 2_656
H5 H12C 3.5052 no 4_454
H5 H14B 3.2640 no 2_656
H5 H19B 3.0803 no 4_554
H5 H20C 2.8342 no 4_554
H5 H21C 3.4457 no 4_554
H7A C13 3.4079 no 2_556
H7A H13A 3.4134 no 2_556
H7A H13C 2.5996 no 2_556
H7A H21B 3.1902 no 2_556
H7B H13C 3.2155 no 2_556
H7B H18C 3.4617 no 2_556
H8A C13 3.2443 no 3_656
H8A C19 3.3835 no 4_554
H8A H10B 3.4215 no 4_454
H8A H12C 3.5773 no 4_454
H8A H13A 2.7113 no 3_656
H8A H13B 2.8859 no 3_656
H8A H15A 3.2283 no 3_656
H8A H19B 2.5889 no 4_554
H8A H19C 3.3574 no 4_554
H8A H20B 3.5091 no 4_554
H8A H20C 2.9051 no 4_554
H8B C13 3.5508 no 3_656
H8B C15 3.2090 no 3_656
H8B H10B 3.2908 no 4_454
H8B H13A 3.3044 no 3_656
H8B H13B 3.0188 no 3_656
H8B H15A 2.6275 no 3_656
H8B H15C 2.9417 no 3_656
H8B H16C 3.1106 no 3_656
H9A H16C 3.3656 no 3_656
H9A H18A 3.5165 no 1_655
H9A H18B 3.1532 no 1_655
H9B C14 3.3258 no 2_656
H9B C17 3.3778 no 1_655
H9B C19 3.3778 no 4_554
H9B H14A 2.9359 no 2_656
H9B H14B 3.5745 no 2_656
H9B H14C 2.9690 no 2_656
H9B H17A 2.9876 no 1_655
H9B H17C 2.8619 no 1_655
H9B H18B 3.5891 no 1_655
H9B H19A 3.4920 no 4_554
H9B H19B 2.6905 no 4_554
H9B H19C 3.4673 no 4_554
H9C C13 3.5258 no 3_656
H9C C18 3.5964 no 1_655
H9C C19 3.4743 no 4_554
H9C H13B 2.6518 no 3_656
H9C H16C 2.8118 no 3_656
H9C H17A 2.9878 no 1_655
H9C H17C 3.5031 no 1_655
H9C H18A 2.9862 no 1_655
H9C H18B 3.3490 no 1_655
H9C H18C 3.5759 no 3_656
H9C H19B 3.0325 no 4_554
H9C H19C 3.1104 no 4_554
H10A C14 3.5923 no 2_656
H10A C15 3.2760 no 2_656
H10A H14B 3.4352 no 2_656
H10A H14C 2.9755 no 2_656
H10A H15A 2.6125 no 2_656
H10A H15B 3.1006 no 2_656
H10A H16B 3.5019 no 4_555
H10B C6 3.5773 no 4_555
H10B C15 3.5150 no 2_656
H10B C16 3.4615 no 4_555
H10B H8A 3.4215 no 4_555
H10B H8B 3.2908 no 4_555
H10B H15A 2.6034 no 2_656
H10B H16A 2.9304 no 4_555
H10B H16B 3.0915 no 4_555
H10B H17B 3.5773 no 4_555
H10C C16 3.4228 no 4_555
H10C C17 3.5887 no 4_555
H10C H15A 3.4578 no 2_656
H10C H16A 3.3383 no 4_555
H10C H16B 2.6794 no 4_555
H10C H17A 2.9390 no 4_555
H10C H17B 3.4237 no 4_555
H11A C4 3.5030 no 2_646
H11A C4 2.9510 no 4_555
H11A C5 2.8887 no 4_555
H11A C6 3.5696 no 4_555
H11A H4 2.7787 no 2_646
H11A H4 3.0590 no 4_555
H11A H5 3.4084 no 2_646
H11A H5 2.9334 no 4_555
H11A H21C 3.1917 no 3_657
H11B C4 3.2946 no 2_646
H11B C5 3.2722 no 2_646
H11B H4 2.9538 no 2_646
H11B H5 2.9113 no 2_646
H11B H21C 2.8572 no 3_657
H11C C21 3.1447 no 3_657
H11C H17A 3.5839 no 4_555
H11C H17B 3.1274 no 4_555
H11C H21A 3.1318 no 3_657
H11C H21B 3.3789 no 3_657
H11C H21C 2.4761 no 3_657
H12A H14C 3.0621 no 2_656
H12B C3 3.5079 no 2_646
H12B C4 3.2434 no 2_646
H12B H3 3.3233 no 2_646
H12B H4 2.8513 no 2_646
H12B H20A 3.3308 no 1_655
H12B H20C 3.5357 no 1_655
H12C C20 3.1015 no 1_655
H12C H4 2.9447 no 2_646
H12C H5 3.5052 no 4_555
H12C H8A 3.5773 no 4_555
H12C H13A 3.5786 no 2_656
H12C H14C 3.4681 no 2_656
H12C H20A 3.0622 no 1_655
H12C H20B 3.0817 no 1_655
H12C H20C 2.6512 no 1_655
H13A C8 3.4286 no 3_656
H13A C20 3.2973 no 2_546
H13A H7A 3.4134 no 2_546
H13A H8A 2.7113 no 3_656
H13A H8B 3.3044 no 3_656
H13A H12C 3.5786 no 2_646
H13A H19C 3.3577 no 2_546
H13A H20B 2.5009 no 2_546
H13A H20C 3.2796 no 2_546
H13B C8 3.2481 no 3_656
H13B C9 3.3649 no 3_656
H13B H8A 2.8859 no 3_656
H13B H8B 3.0188 no 3_656
H13B H9C 2.6518 no 3_656
H13B H19C 3.2598 no 2_546
H13C C7 3.3368 no 2_546
H13C H3 3.5042 no 2_546
H13C H7A 2.5996 no 2_546
H13C H7B 3.2155 no 2_546
H13C H17C 3.4384 no 2_546
H13C H19C 3.3010 no 2_546
H13C H20B 3.1774 no 2_546
H14A H9B 2.9359 no 2_646
H14A H17C 3.3168 no 2_546
H14B C3 3.4052 no 2_646
H14B C4 2.9325 no 2_646
H14B C5 3.0179 no 2_646
H14B C6 3.5426 no 2_646
H14B H4 3.1192 no 2_646
H14B H5 3.2640 no 2_646
H14B H9B 3.5745 no 2_646
H14B H10A 3.4352 no 2_646
H14C H9B 2.9690 no 2_646
H14C H10A 2.9755 no 2_646
H14C H12A 3.0621 no 2_646
H14C H12C 3.4681 no 2_646
H15A C8 3.3761 no 3_656
H15A C10 3.0188 no 2_646
H15A C16 3.4510 no 3_656
H15A H8A 3.2283 no 3_656
H15A H8B 2.6275 no 3_656
H15A H10A 2.6125 no 2_646
H15A H10B 2.6034 no 2_646
H15A H10C 3.4578 no 2_646
H15A H16A 2.9131 no 3_656
H15A H16B 3.3429 no 3_656
H15A H16C 3.5652 no 3_656
H15B H10A 3.1006 no 2_646
H15B H16A 3.5764 no 3_656
H15B H16B 3.4207 no 3_656
H15B H16C 3.5344 no 3_656
H15C C16 3.4448 no 3_656
H15C H8B 2.9417 no 3_656
H15C H15C 3.1969 no 3_656
H15C H16A 3.0874 no 3_656
H15C H16B 3.5924 no 3_656
H15C H16C 3.1153 no 3_656
H16A C10 3.5355 no 4_454
H16A C15 3.3624 no 3_656
H16A H10B 2.9304 no 4_454
H16A H10C 3.3383 no 4_454
H16A H15A 2.9131 no 3_656
H16A H15B 3.5764 no 3_656
H16A H15C 3.0874 no 3_656
H16B C10 3.2492 no 4_454
H16B H10A 3.5019 no 4_454
H16B H10B 3.0915 no 4_454
H16B H10C 2.6794 no 4_454
H16B H15A 3.3429 no 3_656
H16B H15B 3.4207 no 3_656
H16B H15C 3.5924 no 3_656
H16B H18A 3.1886 no 3_556
H16C C9 3.4010 no 3_656
H16C C15 3.5948 no 3_656
H16C H8B 3.1106 no 3_656
H16C H9A 3.3656 no 3_656
H16C H9C 2.8118 no 3_656
H16C H15A 3.5652 no 3_656
H16C H15B 3.5344 no 3_656
H16C H15C 3.1153 no 3_656
H17A C9 3.4185 no 1_455
H17A C19 3.1651 no 4_454
H17A H9B 2.9876 no 1_455
H17A H9C 2.9878 no 1_455
H17A H10C 2.9390 no 4_454
H17A H11C 3.5839 no 4_454
H17A H19A 2.6687 no 4_454
H17A H19B 3.3541 no 4_454
H17A H19C 2.9835 no 4_454
H17B H10B 3.5773 no 4_454
H17B H10C 3.4237 no 4_454
H17B H11C 3.1274 no 4_454
H17B H19A 3.1606 no 4_454
H17B H21B 3.1462 no 2_556
H17C C9 3.5228 no 1_455
H17C H9B 2.8619 no 1_455
H17C H9C 3.5031 no 1_455
H17C H13C 3.4384 no 2_556
H17C H14A 3.3168 no 2_556
H17C H19A 3.5361 no 4_454
H17C H21B 3.4228 no 2_556
H18A C18 3.5182 no 3_556
H18A H9A 3.5165 no 1_455
H18A H9C 2.9862 no 1_455
H18A H16B 3.1886 no 3_556
H18A H18A 2.6081 no 3_556
H18B C9 3.5537 no 1_455
H18B H3 3.2697 no 2_546
H18B H9A 3.1532 no 1_455
H18B H9B 3.5891 no 1_455
H18B H9C 3.3490 no 1_455
H18C H3 3.3542 no 2_546
H18C H7B 3.4617 no 2_546
H18C H9C 3.5759 no 3_656
H19A C17 3.2786 no 4_555
H19A H9B 3.4920 no 4_455
H19A H17A 2.6687 no 4_555
H19A H17B 3.1606 no 4_555
H19A H17C 3.5361 no 4_555
H19A H21A 3.2018 no 3_657
H19A H21C 3.5699 no 3_657
H19B C8 3.2316 no 4_455
H19B C9 3.1143 no 4_455
H19B H5 3.0803 no 4_455
H19B H8A 2.5889 no 4_455
H19B H9B 2.6905 no 4_455
H19B H9C 3.0325 no 4_455
H19B H17A 3.3541 no 4_555
H19C C13 3.5007 no 2_556
H19C H8A 3.3574 no 4_455
H19C H9B 3.4673 no 4_455
H19C H9C 3.1104 no 4_455
H19C H13A 3.3577 no 2_556
H19C H13B 3.2598 no 2_556
H19C H13C 3.3010 no 2_556
H19C H17A 2.9835 no 4_555
H20A C3 3.2913 no 2_546
H20A C12 3.5274 no 1_455
H20A H3 2.4247 no 2_546
H20A H4 3.3903 no 2_546
H20A H12B 3.3308 no 1_455
H20A H12C 3.0622 no 1_455
H20B C13 3.2513 no 2_556
H20B H8A 3.5091 no 4_455
H20B H12C 3.0817 no 1_455
H20B H13A 2.5009 no 2_556
H20B H13C 3.1774 no 2_556
H20C C4 3.5886 no 2_546
H20C C12 3.4684 no 1_455
H20C H3 3.0837 no 2_546
H20C H4 2.9146 no 2_546
H20C H5 2.8342 no 4_455
H20C H8A 2.9051 no 4_455
H20C H12B 3.5357 no 1_455
H20C H12C 2.6512 no 1_455
H20C H13A 3.2796 no 2_556
H21A C21 3.5083 no 3_657
H21A H11C 3.1318 no 3_657
H21A H19A 3.2018 no 3_657
H21A H21A 3.0159 no 3_657
H21A H21C 3.1187 no 3_657
H21B C3 3.0773 no 2_546
H21B H3 2.5386 no 2_546
H21B H7A 3.1902 no 2_546
H21B H11C 3.3789 no 3_657
H21B H17B 3.1462 no 2_546
H21B H17C 3.4228 no 2_546
H21C C3 3.4562 no 2_546
H21C C4 3.5968 no 2_546
H21C C11 2.9956 no 3_657
H21C H3 3.1206 no 2_546
H21C H4 3.3862 no 2_546
H21C H5 3.4457 no 4_455
H21C H11A 3.1917 no 3_657
H21C H11B 2.8572 no 3_657
H21C H11C 2.4761 no 3_657
H21C H19A 3.5699 no 3_657
H21C H21A 3.1187 no 3_657

loop_
_geom_torsion_atom_site_label_1
_geom_torsion_atom_site_label_2
_geom_torsion_atom_site_label_3
_geom_torsion_atom_site_label_4
_geom_torsion
_geom_torsion_publ_flag
P1 Ru1 P2 C13 158.33(3) no
P1 Ru1 P2 C14 34.46(3) no
P1 Ru1 P2 C15 -84.30(3) no
P2 Ru1 P1 C10 173.38(3) no
P2 Ru1 P1 C11 -63.29(3) no
P2 Ru1 P1 C12 58.22(3) no
P1 Ru1 P4 C19 42.45(3) no
P1 Ru1 P4 C20 156.79(3) no
P1 Ru1 P4 C21 -79.85(3) no
P4 Ru1 P1 C10 -85.44(3) no
P4 Ru1 P1 C11 37.89(3) no
P4 Ru1 P1 C12 159.40(3) no
P1 Ru1 O1 C1 -89.70(7) no
O1 Ru1 P1 C10 85.62(4) no
O1 Ru1 P1 C11 -151.05(4) no
O1 Ru1 P1 C12 -29.54(4) no
P1 Ru1 C7 C2 86.36(8) no
C7 Ru1 P1 C10 3.96(7) no
C7 Ru1 P1 C11 127.29(7) no
C7 Ru1 P1 C12 -111.20(6) no
P2 Ru1 P3 C16 -57.52(3) no
P2 Ru1 P3 C17 -171.98(4) no
P2 Ru1 P3 C18 63.90(4) no
P3 Ru1 P2 C13 -33.02(4) no
P3 Ru1 P2 C14 -156.89(3) no
P3 Ru1 P2 C15 84.35(3) no
P2 Ru1 P4 C19 135.29(3) no
P2 Ru1 P4 C20 -110.36(3) no
P2 Ru1 P4 C21 13.00(3) no
P4 Ru1 P2 C13 64.36(3) no
P4 Ru1 P2 C14 -59.50(3) no
P4 Ru1 P2 C15 -178.266(19) no
P2 Ru1 O1 C1 178.01(7) no
O1 Ru1 P2 C13 -116.00(4) no
O1 Ru1 P2 C14 120.13(4) no
O1 Ru1 P2 C15 1.37(4) no
P3 Ru1 P4 C19 -131.85(3) no
P3 Ru1 P4 C20 -17.50(3) no
P3 Ru1 P4 C21 105.86(3) no
P4 Ru1 P3 C16 -158.81(3) no
P4 Ru1 P3 C17 86.73(4) no
P4 Ru1 P3 C18 -37.39(4) no
P3 Ru1 O1 C1 86.29(7) no
O1 Ru1 P3 C16 30.21(4) no
O1 Ru1 P3 C17 -84.25(5) no
O1 Ru1 P3 C18 151.62(5) no
P3 Ru1 C7 C2 -83.14(8) no
C7 Ru1 P3 C16 111.93(6) no
C7 Ru1 P3 C17 -2.53(7) no
C7 Ru1 P3 C18 -126.65(7) no
P4 Ru1 C7 C2 179.87(8) no
C7 Ru1 P4 C19 -44.53(5) no
C7 Ru1 P4 C20 69.81(5) no
C7 Ru1 P4 C21 -166.83(5) no
O1 Ru1 C7 C2 0.21(8) no
C7 Ru1 O1 C1 -2.09(8) no
Ru1 O1 C1 C2 3.82(15) no
Ru1 O1 C1 C6 -175.21(8) no
O1 C1 C2 C3 177.61(12) no
O1 C1 C2 C7 -3.8(2) no
O1 C1 C6 C5 -178.93(12) no
O1 C1 C6 C8 1.2(2) no
C2 C1 C6 C5 2.0(2) no
C2 C1 C6 C8 -177.80(12) no
C6 C1 C2 C3 -3.4(2) no
C6 C1 C2 C7 175.23(12) no
C1 C2 C3 C4 2.5(3) no
C1 C2 C7 Ru1 1.63(16) no
C3 C2 C7 Ru1 -179.84(13) no
C7 C2 C3 C4 -176.03(13) no
C2 C3 C4 C5 -0.2(3) no
C3 C4 C5 C6 -1.2(3) no
C4 C5 C6 C1 0.3(3) no
C4 C5 C6 C8 -179.88(14) no
C1 C6 C8 C9 -77.7(2) no
C5 C6 C8 C9 102.48(18) no
